data_4322977
loop_
_publ_author_name
'Andrea V. Firth'
'Douglas W. Stephan'

_publ_section_title
;
 Monocyclopentadienyl-Titanium Aryloxide Sulfide Complexes
;
_journal_name_full 'Inorganic Chemistry'
_journal_page_first 4726
_journal_page_last 4731
_journal_paper_doi 10.1021/ic9800839
_journal_volume 37
_journal_year 1998
_chemical_formula_sum 'C22 H34 O S5 Ti2'
_chemical_formula_weight 520.69
_space_group_IT_number 14
_symmetry_cell_setting monoclinic
_symmetry_Int_Tables_number 14
_symmetry_space_group_name_Hall '-P 2yn'
_symmetry_space_group_name_H-M 'P 1 21/n 1'
_audit_creation_date 'Mon Dec  8 17:40:20 1997'
_audit_creation_method 'from TEXRAY.INF file'
_cell_angle_alpha 90
_cell_angle_beta 90.54(2)
_cell_angle_gamma 90
_cell_formula_units_Z 4
_cell_length_a 8.933(6)
_cell_length_b 18.07(1)
_cell_length_c 16.253(4)
_cell_measurement_reflns_used 24
_cell_measurement_temperature 296.2
_cell_measurement_theta_max 20.1
_cell_measurement_theta_min 12.1
_cell_volume 2623(2)
_computing_cell_refinement 'MSC/AFC Diffractometer Control'
_computing_data_collection 'MSC/AFC Diffractometer Control'
_computing_data_reduction teXsan
_computing_publication_material teXsan
_computing_structure_refinement teXsan
_computing_structure_solution SHELXS86
_diffrn_ambient_temperature 296.2
_diffrn_measurement_device AFC5R
_diffrn_measurement_method 'omega/2-theta scans'
_diffrn_orient_matrix_UB_11 0.02111
_diffrn_orient_matrix_UB_12 0.05246
_diffrn_orient_matrix_UB_13 -0.01576
_diffrn_orient_matrix_UB_21 -0.06736
_diffrn_orient_matrix_UB_22 0.01765
_diffrn_orient_matrix_UB_23 0.04470
_diffrn_orient_matrix_UB_31 0.08690
_diffrn_orient_matrix_UB_32 0.00097
_diffrn_orient_matrix_UB_33 0.03923
_diffrn_radiation_monochromator graphite
_diffrn_radiation_source 'Rigaku rotating anode'
_diffrn_radiation_type MoKalpha
_diffrn_radiation_wavelength 0.7107
_diffrn_reflns_av_R_equivalents 9.54
_diffrn_reflns_limit_h_max 10
_diffrn_reflns_limit_h_min 0
_diffrn_reflns_limit_k_max 21
_diffrn_reflns_limit_k_min 0
_diffrn_reflns_limit_l_max 19
_diffrn_reflns_limit_l_min -19
_diffrn_reflns_number 5113
_diffrn_reflns_theta_max 24.99
_diffrn_standards_decay_% -0.03
_diffrn_standards_interval_count 150
_diffrn_standards_number 3
_exptl_absorpt_coefficient_mu 0.736
_exptl_absorpt_correction_T_max 1.000
_exptl_absorpt_correction_T_min 0.848
_exptl_absorpt_correction_type empirical
_exptl_absorpt_process_details psi-scan
_exptl_crystal_density_diffrn 1.319
_exptl_crystal_density_meas 0.000
_exptl_crystal_F_000 1096.00
_exptl_crystal_size_max 0.033
_exptl_crystal_size_mid 0.038
_exptl_crystal_size_min 0.025
_refine_diff_density_max -0.37
_refine_diff_density_min 0.36
_refine_ls_extinction_coef 0.00000
_refine_ls_extinction_method none
_refine_ls_goodness_of_fit_obs 1.510
_refine_ls_hydrogen_treatment noref
_refine_ls_matrix_type full
_refine_ls_number_parameters 207
_refine_ls_number_reflns 1437
_refine_ls_number_restraints 0
_refine_ls_R_factor_obs 0.0620
_refine_ls_shift/esd_max 0.0010
_refine_ls_structure_factor_coef F
_refine_ls_weighting_scheme sigma
_refine_ls_wR_factor_obs 0.0450
_reflns_number_observed 1437
_reflns_number_total 5113
_reflns_observed_criterion 3.00
_cod_data_source_file ic9800839_4.cif
_cod_data_source_block Cp*Ti(OC6H4-i-Pr2)S5
_cod_original_cell_volume 2622(1)
_cod_original_sg_symbol_H-M 'P 21/n '
_cod_database_code 4322977

loop_
_symmetry_equiv_pos_as_xyz
'   +x,   +y,   +z'
1/2-x,1/2+y,1/2-z
'   -x,   -y,   -z'
1/2+x,1/2-y,1/2+z

loop_
_atom_site_aniso_label
_atom_site_aniso_U_11
_atom_site_aniso_U_22
_atom_site_aniso_U_33
_atom_site_aniso_U_12
_atom_site_aniso_U_13
_atom_site_aniso_U_23
Ti(1) 0.035(1) 0.032(1) 0.032(1) -0.004(1) -0.0060(10) 0.003(1)
S(1) 0.055(2) 0.110(4) 0.039(2) -0.019(2) 0.004(2) -0.007(2)
S(2) 0.053(3) 0.144(4) 0.083(3) -0.028(3) 0.016(2) -0.002(3)
S(3) 0.084(3) 0.118(4) 0.102(4) -0.041(3) -0.002(3) 0.051(3)
S(4) 0.068(3) 0.068(3) 0.121(4) -0.027(2) -0.018(3) 0.010(3)
S(5) 0.053(3) 0.036(2) 0.110(3) -0.002(2) -0.003(2) 0.006(2)
O(1) 0.032(4) 0.032(5) 0.035(4) 0.001(4) -0.007(4) 0.002(4)
C(6) 0.066(10) 0.057(10) 0.066(9) -0.023(8) -0.008(8) 0.021(8)
C(7) 0.063(10) 0.052(9) 0.065(10) -0.006(7) -0.013(8) -0.019(8)
C(8) 0.049(9) 0.069(10) 0.058(9) -0.017(7) -0.024(7) 0.015(8)
C(9) 0.052(9) 0.045(9) 0.09(1) 0.009(7) -0.005(8) -0.010(8)
C(10) 0.064(10) 0.09(1) 0.053(9) -0.021(9) 0.034(7) 0.009(9)
C(17) 0.06(1) 0.07(1) 0.051(10) -0.002(8) -0.016(8) -0.016(8)
C(18) 0.08(1) 0.14(1) 0.09(1) -0.03(1) 0.037(10) -0.04(1)
C(19) 0.12(1) 0.07(1) 0.09(1) 0.00(1) 0.02(1) -0.02(1)
C(20) 0.036(8) 0.033(8) 0.08(1) 0.003(7) 0.008(7) -0.011(8)
C(21) 0.10(1) 0.12(2) 0.12(1) -0.03(1) 0.03(1) -0.04(1)
C(22) 0.07(1) 0.047(10) 0.16(2) 0.005(9) -0.01(1) -0.02(1)

loop_
_atom_site_label
_atom_site_fract_x
_atom_site_fract_y
_atom_site_fract_z
_atom_site_U_iso_or_equiv
_atom_site_thermal_displace_type
_atom_site_calc_flag
_atom_site_calc_attached_atom
Ti(1) 0.1717(2) 0.8747(1) 0.7973(1) 0.0331(6) Uij ? ?
S(1) 0.1006(4) 0.8898(2) 0.9357(2) 0.068(1) Uij ? ?
S(2) -0.0960(4) 0.8306(3) 0.9388(2) 0.093(2) Uij ? ?
S(3) -0.0369(5) 0.7223(3) 0.9256(3) 0.102(2) Uij ? ?
S(4) -0.0033(4) 0.7112(2) 0.8023(3) 0.086(2) Uij ? ?
S(5) 0.2121(4) 0.7467(2) 0.7822(2) 0.066(1) Uij ? ?
O(1) 0.0125(7) 0.8986(4) 0.7345(4) 0.033(2) Uij ? ?
C(1) 0.313(1) 0.9674(6) 0.7345(7) 0.042(3) Uij ? ?
C(2) 0.327(1) 0.9781(6) 0.8223(6) 0.035(3) Uij ? ?
C(3) 0.407(1) 0.9161(6) 0.8547(6) 0.036(3) Uij ? ?
C(4) 0.441(1) 0.8684(6) 0.7867(6) 0.039(3) Uij ? ?
C(5) 0.378(1) 0.9001(6) 0.7154(7) 0.038(3) Uij ? ?
C(6) 0.249(1) 1.0229(6) 0.6727(8) 0.063(5) Uij ? ?
C(7) 0.287(1) 1.0462(7) 0.8684(7) 0.060(5) Uij ? ?
C(8) 0.462(1) 0.9054(7) 0.9416(7) 0.059(5) Uij ? ?
C(9) 0.545(1) 0.8023(6) 0.7920(7) 0.063(5) Uij ? ?
C(10) 0.393(1) 0.8678(7) 0.6288(7) 0.070(5) Uij ? ?
C(11) -0.090(1) 0.9308(6) 0.6801(6) 0.032(3) Uij ? ?
C(12) -0.114(1) 0.8956(6) 0.6036(7) 0.042(3) Uij ? ?
C(13) -0.218(1) 0.9306(7) 0.5511(7) 0.061(4) Uij ? ?
C(14) -0.286(1) 0.9939(7) 0.5743(8) 0.071(4) Uij ? ?
C(15) -0.261(1) 1.0282(7) 0.6472(8) 0.062(4) Uij ? ?
C(16) -0.158(1) 0.9977(6) 0.7043(7) 0.039(3) Uij ? ?
C(17) -0.041(1) 0.8258(8) 0.5809(8) 0.060(5) Uij ? ?
C(18) 0.025(2) 0.8250(9) 0.4962(9) 0.102(7) Uij ? ?
C(19) -0.144(2) 0.7604(8) 0.5922(9) 0.092(6) Uij ? ?
C(20) -0.129(1) 1.0321(6) 0.7861(8) 0.050(4) Uij ? ?
C(21) -0.250(2) 1.0140(9) 0.8478(9) 0.112(7) Uij ? ?
C(22) -0.108(1) 1.1161(7) 0.7813(9) 0.093(6) Uij ? ?
H(1) 0.2061 1.0633 0.7015 0.0756 Uij ? ?
H(2) 0.3267 1.0401 0.6384 0.0756 Uij ? ?
H(3) 0.1740 0.9993 0.6401 0.0756 Uij ? ?
H(4) 0.3749 1.0711 0.8853 0.0720 Uij ? ?
H(5) 0.2283 1.0775 0.8339 0.0720 Uij ? ?
H(6) 0.2299 1.0328 0.9154 0.0720 Uij ? ?
H(7) 0.4173 0.8623 0.9642 0.0709 Uij ? ?
H(8) 0.5683 0.8991 0.9414 0.0709 Uij ? ?
H(9) 0.4375 0.9472 0.9737 0.0709 Uij ? ?
H(10) 0.5143 0.7710 0.8356 0.0746 Uij ? ?
H(11) 0.5411 0.7758 0.7416 0.0746 Uij ? ?
H(12) 0.6443 0.8189 0.8021 0.0746 Uij ? ?
H(13) 0.3443 0.8211 0.6264 0.0832 Uij ? ?
H(14) 0.3490 0.9004 0.5900 0.0832 Uij ? ?
H(15) 0.4964 0.8615 0.6169 0.0832 Uij ? ?
H(16) -0.2398 0.9095 0.4987 0.0732 Uij ? ?
H(17) -0.3556 1.0159 0.5373 0.0852 Uij ? ?
H(18) -0.3131 1.0726 0.6601 0.0738 Uij ? ?
H(19) 0.0401 0.8193 0.6184 0.0718 Uij ? ?
H(20) 0.0795 0.7804 0.4884 0.1220 Uij ? ?
H(21) -0.0535 0.8277 0.4561 0.1220 Uij ? ?
H(22) 0.0899 0.8661 0.4897 0.1220 Uij ? ?
H(23) -0.1767 0.7588 0.6478 0.1104 Uij ? ?
H(24) -0.2277 0.7648 0.5565 0.1104 Uij ? ?
H(25) -0.0911 0.7160 0.5801 0.1104 Uij ? ?
H(26) -0.0382 1.0119 0.8070 0.0602 Uij ? ?
H(27) -0.2273 1.0362 0.8989 0.1340 Uij ? ?
H(28) -0.3439 1.0330 0.8277 0.1340 Uij ? ?
H(29) -0.2580 0.9620 0.8538 0.1340 Uij ? ?
H(30) -0.0884 1.1353 0.8347 0.1111 Uij ? ?
H(31) -0.0276 1.1274 0.7460 0.1111 Uij ? ?
H(32) -0.1978 1.1382 0.7600 0.1111 Uij ? ?

loop_
_atom_type_symbol
_atom_type_oxidation_number
_atom_type_number_in_cell
_atom_type_scat_dispersion_real
_atom_type_scat_dispersion_imag
_atom_type_scat_source
C 0 88 0.003 0.002 'International Tables'
H 0 128 0.000 0.000 'International Tables'
O 0 4 0.011 0.006 'International Tables'
Ti 0 4 0.278 0.446 'International Tables'
S 0 20 0.125 0.123 'International Tables'

loop_
_geom_angle_atom_site_label_1
_geom_angle_atom_site_label_2
_geom_angle_atom_site_label_3
_geom_angle
_geom_angle_site_symmetry_1
_geom_angle_site_symmetry_2
_geom_angle_site_symmetry_3
_geom_angle_publ_flag
S(1) Ti(1) S(5) 104.8(2) ? ? ? yes
S(1) Ti(1) O(1) 107.2(2) ? ? ? yes
S(1) Ti(1) C(1) 119.0(3) ? ? ? yes
S(1) Ti(1) C(2) 84.7(3) ? ? ? yes
S(1) Ti(1) C(3) 80.6(3) ? ? ? yes
S(1) Ti(1) C(4) 110.5(3) ? ? ? yes
S(1) Ti(1) C(5) 138.1(3) ? ? ? yes
S(5) Ti(1) O(1) 107.4(2) ? ? ? yes
S(5) Ti(1) C(1) 125.1(3) ? ? ? yes
S(5) Ti(1) C(2) 134.8(3) ? ? ? yes
S(5) Ti(1) C(3) 102.2(3) ? ? ? yes
S(5) Ti(1) C(4) 78.0(3) ? ? ? yes
S(5) Ti(1) C(5) 90.7(3) ? ? ? yes
O(1) Ti(1) C(1) 90.5(3) ? ? ? yes
O(1) Ti(1) C(2) 111.7(3) ? ? ? yes
O(1) Ti(1) C(3) 146.0(3) ? ? ? yes
O(1) Ti(1) C(4) 139.0(3) ? ? ? yes
O(1) Ti(1) C(5) 104.7(3) ? ? ? yes
C(1) Ti(1) C(2) 35.8(3) ? ? ? yes
C(1) Ti(1) C(3) 58.3(3) ? ? ? yes
C(1) Ti(1) C(4) 57.4(4) ? ? ? yes
C(1) Ti(1) C(5) 34.5(3) ? ? ? yes
C(2) Ti(1) C(3) 34.7(3) ? ? ? yes
C(2) Ti(1) C(4) 57.6(4) ? ? ? yes
C(2) Ti(1) C(5) 58.4(4) ? ? ? yes
C(3) Ti(1) C(4) 34.6(3) ? ? ? yes
C(3) Ti(1) C(5) 57.9(4) ? ? ? yes
C(4) Ti(1) C(5) 34.5(3) ? ? ? yes
Ti(1) S(1) S(2) 101.6(2) ? ? ? yes
S(1) S(2) S(3) 105.9(2) ? ? ? yes
S(2) S(3) S(4) 103.8(2) ? ? ? yes
S(3) S(4) S(5) 105.8(2) ? ? ? yes
Ti(1) S(5) S(4) 98.4(2) ? ? ? yes
Ti(1) O(1) C(11) 166.5(6) ? ? ? yes
Ti(1) C(1) C(2) 73.0(6) ? ? ? yes
Ti(1) C(1) C(5) 72.3(6) ? ? ? yes
Ti(1) C(1) C(6) 123.9(7) ? ? ? yes
C(2) C(1) C(5) 107.8(10) ? ? ? yes
C(2) C(1) C(6) 126(1) ? ? ? yes
C(5) C(1) C(6) 125(1) ? ? ? yes
Ti(1) C(2) C(1) 71.2(6) ? ? ? yes
Ti(1) C(2) C(3) 74.6(6) ? ? ? yes
Ti(1) C(2) C(7) 126.5(8) ? ? ? yes
C(1) C(2) C(3) 107.5(10) ? ? ? yes
C(1) C(2) C(7) 125(1) ? ? ? yes
C(3) C(2) C(7) 126(1) ? ? ? yes
Ti(1) C(3) C(2) 70.7(6) ? ? ? yes
Ti(1) C(3) C(4) 73.0(6) ? ? ? yes
Ti(1) C(3) C(8) 127.0(7) ? ? ? yes
C(2) C(3) C(4) 107.2(10) ? ? ? yes
C(2) C(3) C(8) 127(1) ? ? ? yes
C(4) C(3) C(8) 125(1) ? ? ? yes
Ti(1) C(4) C(3) 72.4(6) ? ? ? yes
Ti(1) C(4) C(5) 69.2(6) ? ? ? yes
Ti(1) C(4) C(9) 129.9(8) ? ? ? yes
C(3) C(4) C(5) 107.6(10) ? ? ? yes
C(3) C(4) C(9) 124.4(10) ? ? ? yes
C(5) C(4) C(9) 127(1) ? ? ? yes
Ti(1) C(5) C(1) 73.2(7) ? ? ? yes
Ti(1) C(5) C(4) 76.4(6) ? ? ? yes
Ti(1) C(5) C(10) 122.0(7) ? ? ? yes
C(1) C(5) C(4) 109(1) ? ? ? yes
C(1) C(5) C(10) 125(1) ? ? ? yes
C(4) C(5) C(10) 124(1) ? ? ? yes
O(1) C(11) C(12) 117.7(10) ? ? ? yes
O(1) C(11) C(16) 117.7(10) ? ? ? yes
C(12) C(11) C(16) 124(1) ? ? ? yes
C(11) C(12) C(13) 115(1) ? ? ? yes
C(11) C(12) C(17) 123(1) ? ? ? yes
C(13) C(12) C(17) 121(1) ? ? ? yes
C(12) C(13) C(14) 120(1) ? ? ? yes
C(13) C(14) C(15) 124(1) ? ? ? yes
C(14) C(15) C(16) 119(1) ? ? ? yes
C(11) C(16) C(15) 115(1) ? ? ? yes
C(11) C(16) C(20) 122(1) ? ? ? yes
C(15) C(16) C(20) 122(1) ? ? ? yes
C(12) C(17) C(18) 114(1) ? ? ? yes
C(12) C(17) C(19) 111(1) ? ? ? yes
C(18) C(17) C(19) 110(1) ? ? ? yes
C(16) C(20) C(21) 112(1) ? ? ? yes
C(16) C(20) C(22) 112(1) ? ? ? yes
C(21) C(20) C(22) 109(1) ? ? ? yes

loop_
_geom_bond_atom_site_label_1
_geom_bond_atom_site_label_2
_geom_bond_distance
_geom_bond_site_symmetry_1
_geom_bond_site_symmetry_2
_geom_bond_publ_flag
Ti(1) S(1) 2.360(4) ? ? yes
Ti(1) S(5) 2.353(4) ? ? yes
Ti(1) O(1) 1.795(6) ? ? yes
Ti(1) C(1) 2.34(1) ? ? yes
Ti(1) C(2) 2.36(1) ? ? yes
Ti(1) C(3) 2.41(1) ? ? yes
Ti(1) C(4) 2.42(1) ? ? yes
Ti(1) C(5) 2.33(1) ? ? yes
S(1) S(2) 2.057(5) ? ? yes
S(2) S(3) 2.039(6) ? ? yes
S(3) S(4) 2.039(6) ? ? yes
S(4) S(5) 2.057(5) ? ? yes
O(1) C(11) 1.39(1) ? ? yes
C(1) C(2) 1.44(1) ? ? yes
C(1) C(5) 1.38(1) ? ? yes
C(1) C(6) 1.53(1) ? ? yes
C(2) C(3) 1.42(1) ? ? yes
C(2) C(7) 1.49(1) ? ? yes
C(3) C(4) 1.44(1) ? ? yes
C(3) C(8) 1.50(1) ? ? yes
C(4) C(5) 1.41(1) ? ? yes
C(4) C(9) 1.51(1) ? ? yes
C(5) C(10) 1.53(1) ? ? yes
C(11) C(12) 1.41(1) ? ? yes
C(11) C(16) 1.41(1) ? ? yes
C(12) C(13) 1.40(1) ? ? yes
C(12) C(17) 1.47(1) ? ? yes
C(13) C(14) 1.35(2) ? ? yes
C(14) C(15) 1.35(2) ? ? yes
C(15) C(16) 1.41(1) ? ? yes
C(16) C(20) 1.49(1) ? ? yes
C(17) C(18) 1.50(2) ? ? yes
C(17) C(19) 1.51(2) ? ? yes
C(20) C(21) 1.52(2) ? ? yes
C(20) C(22) 1.53(2) ? ? yes
